data_2225363
loop_
_publ_author_name
'Ma, Xiao-Yan'
'Wu, Di-Feng'
'Wang, Yang'
'Gao, Guo-Wei'
'Men, Jian'

_publ_section_title
;
 1,3,3-Trimethyl-5-nitro-1-phenylindane
;
_journal_coeditor_code RZ2417
_journal_issue 3
_journal_name_full 'Acta Crystallographica Section E'
_journal_page_first o645
_journal_paper_doi 10.1107/S1600536810005647
_journal_volume 66
_journal_year 2010
_chemical_formula_iupac 'C18 H19 N O2'
_chemical_formula_moiety 'C18 H19 N1 O2 '
_chemical_formula_sum 'C18 H19 N O2'
_chemical_formula_weight 281.34
_chemical_name_systematic
;
1,3,3-trimethyl-5-nitro-1-phenylindane
;
_space_group_IT_number 14
_symmetry_cell_setting monoclinic
_symmetry_space_group_name_Hall '-P 2ybc'
_symmetry_space_group_name_H-M 'P 1 21/c 1'
_atom_sites_solution_hydrogens geom
_atom_sites_solution_primary direct
_atom_sites_solution_secondary difmap
_cell_angle_alpha 90.00
_cell_angle_beta 120.50(3)
_cell_angle_gamma 90.00
_cell_formula_units_Z 4
_cell_length_a 8.306(3)
_cell_length_b 17.600(3)
_cell_length_c 12.090(4)
_cell_measurement_reflns_used 20
_cell_measurement_temperature 292(2)
_cell_measurement_theta_max 6.21
_cell_measurement_theta_min 5.43
_cell_volume 1522.8(9)
_computing_cell_refinement 'DIFRAC (Gabe & White, 1993)'
_computing_data_collection 'DIFRAC (Gabe & White, 1993)'
_computing_data_reduction 'NRCVAX (Gabe <i>et al.</i>, 1989)'
_computing_molecular_graphics 'ORTEP-3 for Windows (Farrugia, 1997)'
_computing_publication_material 'SHELXL97 (Sheldrick, 2008)'
_computing_structure_refinement 'SHELXL97 (Sheldrick, 2008)'
_computing_structure_solution 'SHELXS97 (Sheldrick, 2008)'
_diffrn_ambient_temperature 292(2)
_diffrn_measured_fraction_theta_full 0.997
_diffrn_measured_fraction_theta_max 0.997
_diffrn_measurement_device_type 'Enraf--Nonius CAD4'
_diffrn_measurement_method Omega/2-Theta
_diffrn_radiation_monochromator graphite
_diffrn_radiation_source 'fine-focus sealed tube'
_diffrn_radiation_type MoK\a
_diffrn_radiation_wavelength 0.71073
_diffrn_reflns_av_R_equivalents 0.0087
_diffrn_reflns_av_sigmaI/netI 0.0407
_diffrn_reflns_limit_h_max 10
_diffrn_reflns_limit_h_min -9
_diffrn_reflns_limit_k_max 0
_diffrn_reflns_limit_k_min -21
_diffrn_reflns_limit_l_max 14
_diffrn_reflns_limit_l_min -8
_diffrn_reflns_number 3123
_diffrn_reflns_theta_full 25.35
_diffrn_reflns_theta_max 25.35
_diffrn_reflns_theta_min 1.70
_diffrn_standards_decay_% 2.136
_diffrn_standards_interval_count 200
_diffrn_standards_number 3
_exptl_absorpt_coefficient_mu 0.080
_exptl_absorpt_correction_type none
_exptl_crystal_colour colourless
_exptl_crystal_density_diffrn 1.227
_exptl_crystal_density_method 'not measured'
_exptl_crystal_description block
_exptl_crystal_F_000 600
_exptl_crystal_size_max 0.58
_exptl_crystal_size_mid 0.48
_exptl_crystal_size_min 0.42
_refine_diff_density_max 0.517
_refine_diff_density_min -0.398
_refine_ls_extinction_expression Fc^*^=kFc[1+0.001xFc^2^\l^3^/sin(2\q)]^-1/4^
_refine_ls_extinction_method none
_refine_ls_goodness_of_fit_ref 1.120
_refine_ls_hydrogen_treatment constr
_refine_ls_matrix_type full
_refine_ls_number_parameters 275
_refine_ls_number_reflns 3524
_refine_ls_number_restraints 0
_refine_ls_restrained_S_all 1.120
_refine_ls_R_factor_all 0.1195
_refine_ls_R_factor_gt 0.0573
_refine_ls_shift/su_max 0.000
_refine_ls_shift/su_mean 0.000
_refine_ls_structure_factor_coef Fsqd
_refine_ls_weighting_details 'calc w=1/[\s^2^(Fo^2^)+(0.1033P)^2^] where P=(Fo^2^+2Fc^2^)/3'
_refine_ls_weighting_scheme calc
_refine_ls_wR_factor_gt 0.1682
_refine_ls_wR_factor_ref 0.1954
_reflns_number_gt 1600
_reflns_number_total 2750
_reflns_threshold_expression I>2\s(I)
_cod_data_source_file rz2417.cif
_cod_data_source_block I
_cod_depositor_comments
;
The following automatic conversions were performed:
'_symmetry_cell_setting' value 'Monoclinic' changed to 'monoclinic'
according to '/home/saulius/struct/CIF-dictionaries/cif_core.dic'
dictionary named 'cif_core.dic' version 2.4.1 from 2010-06-29.

Automatic conversion script
Id: cif_fix_enum 1527 2010-12-29 10:47:43Z saulius 

The following automatic conversions were performed:

'_symmetry_cell_setting' value 'Monoclinic' changed to 'monoclinic'
according to /home/saulius/struct/CIF-dictionaries/cif_core.dic
dictionary named 'cif_core.dic' version 2.4.1 from 2010-06-29.

Automatic conversion script
Id: cif_fix_values 1715 2011-07-08 13:25:40Z adriana 
;
_cod_original_sg_symbol_H-M 'P 21/c'
_cod_original_formula_sum 'C18 H19 N1 O2 '
_cod_database_code 2225363
_cod_database_fobs_code 2225363

loop_
_symmetry_equiv_pos_as_xyz
'x, y, z'
'-x, y+1/2, -z+1/2'
'-x, -y, -z'
'x, -y-1/2, z-1/2'

loop_
_atom_site_type_symbol
_atom_site_label
_atom_site_fract_x
_atom_site_fract_y
_atom_site_fract_z
_atom_site_U_iso_or_equiv
_atom_site_adp_type
_atom_site_calc_flag
_atom_site_refinement_flags
_atom_site_occupancy
_atom_site_disorder_assembly
_atom_site_disorder_group
O O1 0.3148(4) 0.65100(12) -0.0098(2) 0.0834(8) Uani d . 1 . .
O O2 0.0977(4) 0.56794(15) -0.0607(2) 0.0874(8) Uani d . 1 . .
N N1 0.2608(4) 0.58823(15) 0.0018(2) 0.0591(7) Uani d . 1 . .
C C1 0.3981(4) 0.53506(15) 0.0954(2) 0.0462(7) Uani d . 1 . .
C C2 0.5784(4) 0.55976(15) 0.1727(3) 0.0547(8) Uani d . 1 . .
H H2 0.6123 0.6089 0.1647 0.066 Uiso calc R 1 . .
C C3 0.7087(4) 0.51059(14) 0.2623(3) 0.0510(7) Uani d . 1 . .
H H3 0.8313 0.5264 0.3162 0.061 Uiso calc R 1 . .
C C4 0.6543(3) 0.43718(14) 0.2711(2) 0.0414(7) Uani d . 1 . .
C C5 0.4721(4) 0.41334(14) 0.1900(2) 0.0412(6) Uani d . 1 . .
C C6 0.3404(4) 0.46264(15) 0.1011(2) 0.0470(7) Uani d . 1 . .
H H6 0.2174 0.4474 0.0472 0.056 Uiso calc R 1 . .
C C7 0.7734(4) 0.37453(13) 0.3611(2) 0.0433(7) Uani d . 1 . .
C C8 0.6503(4) 0.30424(14) 0.2923(3) 0.0498(7) Uani d . 1 . .
H H8A 0.6888 0.2815 0.2363 0.060 Uiso calc R 1 . .
H H8B 0.6636 0.2666 0.3550 0.060 Uiso calc R 1 . .
C C9 0.4461(4) 0.33044(14) 0.2134(3) 0.0475(7) Uani d . 1 . .
C C10 0.9639(4) 0.36996(17) 0.3688(3) 0.0556(8) Uani d . 1 . .
H H10A 0.9449 0.3681 0.2836 0.083 Uiso calc R 1 . .
H H10B 1.0286 0.3250 0.4149 0.083 Uiso calc R 1 . .
H H10C 1.0369 0.4139 0.4126 0.083 Uiso calc R 1 . .
C C11 0.3445(4) 0.32497(16) 0.2899(3) 0.0629(8) Uani d . 1 . .
H H11A 0.2224 0.3471 0.2409 0.094 Uiso calc R 1 . .
H H11B 0.4147 0.3518 0.3696 0.094 Uiso calc R 1 . .
H H11C 0.3330 0.2726 0.3070 0.094 Uiso calc R 1 . .
C C12 0.3375(5) 0.28566(17) 0.0888(3) 0.0691(9) Uani d . 1 . .
H H12A 0.3957 0.2920 0.0382 0.104 Uiso calc R 1 . .
H H12B 0.2113 0.3040 0.0416 0.104 Uiso calc R 1 . .
H H12C 0.3370 0.2328 0.1082 0.104 Uiso calc R 1 . .
C C13 0.8050(3) 0.38424(14) 0.4966(2) 0.0424(7) Uani d . 1 . .
C C14 0.7377(4) 0.44583(15) 0.5326(3) 0.0525(7) Uani d . 1 . .
H H14 0.6684 0.4832 0.4727 0.063 Uiso calc R 1 . .
C C15 0.7731(5) 0.45205(18) 0.6572(3) 0.0657(9) Uani d . 1 . .
H H15 0.7272 0.4936 0.6801 0.079 Uiso calc R 1 . .
C C16 0.8742(5) 0.39802(18) 0.7466(3) 0.0649(9) Uani d . 1 . .
H H16 0.8993 0.4030 0.8305 0.078 Uiso calc R 1 . .
C C17 0.9385(4) 0.33629(17) 0.7115(3) 0.0619(8) Uani d . 1 . .
H H17 1.0052 0.2986 0.7714 0.074 Uiso calc R 1 . .
C C18 0.9053(4) 0.32970(15) 0.5890(3) 0.0536(8) Uani d . 1 . .
H H18 0.9512 0.2876 0.5672 0.064 Uiso calc R 1 . .

loop_
_atom_site_aniso_label
_atom_site_aniso_U_11
_atom_site_aniso_U_22
_atom_site_aniso_U_33
_atom_site_aniso_U_12
_atom_site_aniso_U_13
_atom_site_aniso_U_23
O1 0.105(2) 0.0546(14) 0.0831(18) 0.0145(13) 0.0427(16) 0.0192(12)
O2 0.0538(15) 0.114(2) 0.0807(18) 0.0204(14) 0.0243(14) 0.0379(15)
N1 0.0687(19) 0.0662(17) 0.0489(15) 0.0182(15) 0.0348(15) 0.0129(13)
C1 0.0531(18) 0.0503(16) 0.0419(15) 0.0122(13) 0.0290(14) 0.0097(12)
C2 0.066(2) 0.0441(15) 0.0586(18) 0.0014(14) 0.0355(17) 0.0093(14)
C3 0.0448(17) 0.0513(16) 0.0500(17) -0.0111(13) 0.0189(15) -0.0031(13)
C4 0.0422(16) 0.0455(14) 0.0407(15) 0.0016(12) 0.0240(14) 0.0024(11)
C5 0.0432(15) 0.0465(14) 0.0385(14) -0.0023(12) 0.0241(13) -0.0024(12)
C6 0.0435(16) 0.0579(17) 0.0416(15) 0.0000(13) 0.0232(13) 0.0009(13)
C7 0.0430(16) 0.0428(14) 0.0445(16) 0.0007(11) 0.0225(14) 0.0013(12)
C8 0.0589(19) 0.0421(14) 0.0493(17) -0.0005(13) 0.0281(16) -0.0057(13)
C9 0.0499(17) 0.0459(15) 0.0461(16) -0.0061(12) 0.0240(14) -0.0021(12)
C10 0.0440(17) 0.0702(19) 0.0536(18) 0.0084(14) 0.0255(15) 0.0057(14)
C11 0.063(2) 0.0612(18) 0.073(2) -0.0036(15) 0.0405(18) 0.0111(16)
C12 0.070(2) 0.0606(19) 0.0594(19) -0.0165(16) 0.0203(18) -0.0095(16)
C13 0.0376(15) 0.0455(14) 0.0427(15) -0.0034(11) 0.0194(13) -0.0001(12)
C14 0.0540(18) 0.0528(16) 0.0495(16) 0.0063(13) 0.0254(15) -0.0006(13)
C15 0.071(2) 0.074(2) 0.0593(19) 0.0067(18) 0.0385(18) -0.0074(17)
C16 0.070(2) 0.086(2) 0.0445(17) -0.0004(18) 0.0338(17) 0.0021(17)
C17 0.064(2) 0.070(2) 0.0500(18) 0.0018(16) 0.0277(17) 0.0146(15)
C18 0.0608(19) 0.0491(16) 0.0548(18) 0.0069(14) 0.0323(16) 0.0074(14)

loop_
_atom_type_symbol
_atom_type_description
_atom_type_scat_dispersion_real
_atom_type_scat_dispersion_imag
_atom_type_scat_source
C C 0.0033 0.0016 'International Tables Vol C Tables 4.2.6.8 and 6.1.1.4'
H H 0.0000 0.0000 'International Tables Vol C Tables 4.2.6.8 and 6.1.1.4'
O O 0.0106 0.0060 'International Tables Vol C Tables 4.2.6.8 and 6.1.1.4'

loop_
_geom_angle_atom_site_label_1
_geom_angle_atom_site_label_2
_geom_angle_atom_site_label_3
_geom_angle_site_symmetry_1
_geom_angle_site_symmetry_3
_geom_angle
_geom_angle_publ_flag
O2 N1 O1 . . 123.2(3) ?
O2 N1 C1 . . 118.3(3) ?
O1 N1 C1 . . 118.5(3) ?
C2 C1 C6 . . 123.1(2) ?
C2 C1 N1 . . 118.4(2) ?
C6 C1 N1 . . 118.5(3) ?
C1 C2 C3 . . 119.1(2) ?
C1 C2 H2 . . 120.5 ?
C3 C2 H2 . . 120.5 ?
C2 C3 C4 . . 119.1(3) ?
C2 C3 H3 . . 120.4 ?
C4 C3 H3 . . 120.4 ?
C5 C4 C3 . . 120.5(2) ?
C5 C4 C7 . . 111.6(2) ?
C3 C4 C7 . . 127.9(2) ?
C6 C5 C4 . . 120.6(2) ?
C6 C5 C9 . . 128.0(2) ?
C4 C5 C9 . . 111.5(2) ?
C1 C6 C5 . . 117.6(3) ?
C1 C6 H6 . . 121.2 ?
C5 C6 H6 . . 121.2 ?
C4 C7 C13 . . 112.52(19) ?
C4 C7 C10 . . 111.0(2) ?
C13 C7 C10 . . 109.2(2) ?
C4 C7 C8 . . 100.6(2) ?
C13 C7 C8 . . 111.82(19) ?
C10 C7 C8 . . 111.6(2) ?
C9 C8 C7 . . 108.3(2) ?
C9 C8 H8A . . 110.0 ?
C7 C8 H8A . . 110.0 ?
C9 C8 H8B . . 110.0 ?
C7 C8 H8B . . 110.0 ?
H8A C8 H8B . . 108.4 ?
C5 C9 C12 . . 112.4(2) ?
C5 C9 C8 . . 100.8(2) ?
C12 C9 C8 . . 111.8(2) ?
C5 C9 C11 . . 110.2(2) ?
C12 C9 C11 . . 109.4(2) ?
C8 C9 C11 . . 112.2(2) ?
C7 C10 H10A . . 109.5 ?
C7 C10 H10B . . 109.5 ?
H10A C10 H10B . . 109.5 ?
C7 C10 H10C . . 109.5 ?
H10A C10 H10C . . 109.5 ?
H10B C10 H10C . . 109.5 ?
C9 C11 H11A . . 109.5 ?
C9 C11 H11B . . 109.5 ?
H11A C11 H11B . . 109.5 ?
C9 C11 H11C . . 109.5 ?
H11A C11 H11C . . 109.5 ?
H11B C11 H11C . . 109.5 ?
C9 C12 H12A . . 109.5 ?
C9 C12 H12B . . 109.5 ?
H12A C12 H12B . . 109.5 ?
C9 C12 H12C . . 109.5 ?
H12A C12 H12C . . 109.5 ?
H12B C12 H12C . . 109.5 ?
C18 C13 C14 . . 117.5(2) ?
C18 C13 C7 . . 119.5(2) ?
C14 C13 C7 . . 123.0(2) ?
C15 C14 C13 . . 120.4(3) ?
C15 C14 H14 . . 119.8 ?
C13 C14 H14 . . 119.8 ?
C16 C15 C14 . . 120.9(3) ?
C16 C15 H15 . . 119.6 ?
C14 C15 H15 . . 119.6 ?
C15 C16 C17 . . 119.2(3) ?
C15 C16 H16 . . 120.4 ?
C17 C16 H16 . . 120.4 ?
C18 C17 C16 . . 120.5(3) ?
C18 C17 H17 . . 119.8 ?
C16 C17 H17 . . 119.8 ?
C17 C18 C13 . . 121.5(2) ?
C17 C18 H18 . . 119.2 ?
C13 C18 H18 . . 119.2 ?

loop_
_geom_bond_atom_site_label_1
_geom_bond_atom_site_label_2
_geom_bond_site_symmetry_2
_geom_bond_distance
_geom_bond_publ_flag
O1 N1 . 1.227(3) ?
O2 N1 . 1.223(3) ?
N1 C1 . 1.465(3) ?
C1 C2 . 1.373(4) ?
C1 C6 . 1.376(4) ?
C2 C3 . 1.380(4) ?
C2 H2 . 0.9300 ?
C3 C4 . 1.390(3) ?
C3 H3 . 0.9300 ?
C4 C5 . 1.386(4) ?
C4 C7 . 1.512(3) ?
C5 C6 . 1.382(4) ?
C5 C9 . 1.522(3) ?
C6 H6 . 0.9300 ?
C7 C13 . 1.531(3) ?
C7 C10 . 1.540(4) ?
C7 C8 . 1.551(4) ?
C8 C9 . 1.535(4) ?
C8 H8A . 0.9700 ?
C8 H8B . 0.9700 ?
C9 C12 . 1.524(4) ?
C9 C11 . 1.539(4) ?
C10 H10A . 0.9600 ?
C10 H10B . 0.9600 ?
C10 H10C . 0.9600 ?
C11 H11A . 0.9600 ?
C11 H11B . 0.9600 ?
C11 H11C . 0.9600 ?
C12 H12A . 0.9600 ?
C12 H12B . 0.9600 ?
C12 H12C . 0.9600 ?
C13 C18 . 1.385(4) ?
C13 C14 . 1.387(3) ?
C14 C15 . 1.385(4) ?
C14 H14 . 0.9300 ?
C15 C16 . 1.363(4) ?
C15 H15 . 0.9300 ?
C16 C17 . 1.370(4) ?
C16 H16 . 0.9300 ?
C17 C18 . 1.366(4) ?
C17 H17 . 0.9300 ?
C18 H18 . 0.9300 ?

loop_
_geom_torsion_atom_site_label_1
_geom_torsion_atom_site_label_2
_geom_torsion_atom_site_label_3
_geom_torsion_atom_site_label_4
_geom_torsion_site_symmetry_1
_geom_torsion_site_symmetry_2
_geom_torsion_site_symmetry_3
_geom_torsion_site_symmetry_4
_geom_torsion
_geom_torsion_publ_flag
O2 N1 C1 C2 . . . . -175.0(2) ?
O1 N1 C1 C2 . . . . 4.8(3) ?
O2 N1 C1 C6 . . . . 5.4(3) ?
O1 N1 C1 C6 . . . . -174.9(2) ?
C6 C1 C2 C3 . . . . -1.1(4) ?
N1 C1 C2 C3 . . . . 179.2(2) ?
C1 C2 C3 C4 . . . . 0.6(4) ?
C2 C3 C4 C5 . . . . 0.7(4) ?
C2 C3 C4 C7 . . . . 179.7(2) ?
C3 C4 C5 C6 . . . . -1.5(3) ?
C7 C4 C5 C6 . . . . 179.3(2) ?
C3 C4 C5 C9 . . . . 178.0(2) ?
C7 C4 C5 C9 . . . . -1.2(3) ?
C2 C1 C6 C5 . . . . 0.3(4) ?
N1 C1 C6 C5 . . . . 180.0(2) ?
C4 C5 C6 C1 . . . . 1.0(3) ?
C9 C5 C6 C1 . . . . -178.4(2) ?
C5 C4 C7 C13 . . . . -102.2(2) ?
C3 C4 C7 C13 . . . . 78.7(3) ?
C5 C4 C7 C10 . . . . 135.1(2) ?
C3 C4 C7 C10 . . . . -44.0(3) ?
C5 C4 C7 C8 . . . . 16.9(2) ?
C3 C4 C7 C8 . . . . -162.2(2) ?
C4 C7 C8 C9 . . . . -26.4(2) ?
C13 C7 C8 C9 . . . . 93.2(2) ?
C10 C7 C8 C9 . . . . -144.1(2) ?
C6 C5 C9 C12 . . . . 45.0(3) ?
C4 C5 C9 C12 . . . . -134.4(2) ?
C6 C5 C9 C8 . . . . 164.2(2) ?
C4 C5 C9 C8 . . . . -15.2(2) ?
C6 C5 C9 C11 . . . . -77.2(3) ?
C4 C5 C9 C11 . . . . 103.4(3) ?
C7 C8 C9 C5 . . . . 25.7(2) ?
C7 C8 C9 C12 . . . . 145.3(2) ?
C7 C8 C9 C11 . . . . -91.4(3) ?
C4 C7 C13 C18 . . . . 177.5(2) ?
C10 C7 C13 C18 . . . . -58.8(3) ?
C8 C7 C13 C18 . . . . 65.2(3) ?
C4 C7 C13 C14 . . . . -2.6(3) ?
C10 C7 C13 C14 . . . . 121.0(3) ?
C8 C7 C13 C14 . . . . -115.0(3) ?
C18 C13 C14 C15 . . . . 0.8(4) ?
C7 C13 C14 C15 . . . . -179.1(3) ?
C13 C14 C15 C16 . . . . 0.0(5) ?
C14 C15 C16 C17 . . . . -1.1(5) ?
C15 C16 C17 C18 . . . . 1.5(5) ?
C16 C17 C18 C13 . . . . -0.6(4) ?
C14 C13 C18 C17 . . . . -0.5(4) ?
C7 C13 C18 C17 . . . . 179.4(3) ?
